data_2226577
loop_
_publ_author_name
'Fixler, David E.'
'Newman, Jacob M.'
'Lalancette, Roger A.'
'Thompson, Hugh W.'

_publ_section_title
;
 3-Acetylbenzoic acid
;
_journal_coeditor_code LH5054
_journal_issue 7
_journal_name_full 'Acta Crystallographica Section E'
_journal_page_first o1595
_journal_paper_doi 10.1107/S1600536810021094
_journal_volume 66
_journal_year 2010
_chemical_formula_iupac 'C9 H8 O3'
_chemical_formula_moiety 'C9 H8 O3'
_chemical_formula_sum 'C9 H8 O3'
_chemical_formula_weight 164.15
_chemical_melting_point 438
_chemical_name_common '3-Acetylbenzoic acid'
_chemical_name_systematic
;
3-Acetylbenzoic acid
;
_space_group_IT_number 14
_symmetry_cell_setting monoclinic
_symmetry_space_group_name_Hall '-P 2ybc'
_symmetry_space_group_name_H-M 'P 1 21/c 1'
_atom_sites_solution_hydrogens geom
_atom_sites_solution_primary direct
_atom_sites_solution_secondary difmap
_audit_creation_method SHELXL-97
_cell_angle_alpha 90.00
_cell_angle_beta 98.5080(10)
_cell_angle_gamma 90.00
_cell_formula_units_Z 4
_cell_length_a 3.82020(10)
_cell_length_b 15.6478(3)
_cell_length_c 12.9282(3)
_cell_measurement_reflns_used 6415
_cell_measurement_temperature 100(2)
_cell_measurement_theta_max 70.31
_cell_measurement_theta_min 4.47
_cell_volume 764.31(3)
_computing_cell_refinement 'SAINT (Bruker, 2005)'
_computing_data_collection 'APEX2 (Bruker, 2006)'
_computing_data_reduction 'SAINT (Bruker, 2005)'
_computing_molecular_graphics 'SHELXTL (Sheldrick, 2008b)'
_computing_publication_material 'SHELXTL (Sheldrick, 2008b)'
_computing_structure_refinement 'SHELXTL (Sheldrick, 2008b)'
_computing_structure_solution 'SHELXTL (Sheldrick, 2008b)'
_diffrn_ambient_temperature 100(2)
_diffrn_measured_fraction_theta_full 0.922
_diffrn_measured_fraction_theta_max 0.922
_diffrn_measurement_device_type 'Bruker SMART CCD APEXII area-detector'
_diffrn_measurement_method '\f and \w'
_diffrn_radiation_monochromator graphite
_diffrn_radiation_source 'fine-focus sealed tube'
_diffrn_radiation_type CuK\a
_diffrn_radiation_wavelength 1.54178
_diffrn_reflns_av_R_equivalents 0.023
_diffrn_reflns_av_sigmaI/netI 0.016
_diffrn_reflns_limit_h_max 4
_diffrn_reflns_limit_h_min -4
_diffrn_reflns_limit_k_max 18
_diffrn_reflns_limit_k_min -18
_diffrn_reflns_limit_l_max 15
_diffrn_reflns_limit_l_min -15
_diffrn_reflns_number 7201
_diffrn_reflns_theta_full 70.97
_diffrn_reflns_theta_max 70.97
_diffrn_reflns_theta_min 2.82
_diffrn_standards_decay_% 0
_diffrn_standards_number 0
_exptl_absorpt_coefficient_mu 0.903
_exptl_absorpt_correction_T_max 0.907
_exptl_absorpt_correction_T_min 0.840
_exptl_absorpt_correction_type numerical
_exptl_absorpt_process_details '(SADABS; Sheldrick, 2008a)'
_exptl_crystal_colour colourless
_exptl_crystal_density_diffrn 1.427
_exptl_crystal_density_method 'not measured'
_exptl_crystal_description rod
_exptl_crystal_F_000 344
_exptl_crystal_size_max 0.20
_exptl_crystal_size_mid 0.18
_exptl_crystal_size_min 0.11
_refine_diff_density_max 0.18
_refine_diff_density_min -0.20
_refine_ls_extinction_coef 0.0029(9)
_refine_ls_extinction_expression Fc^*^=kFc[1+0.001xFc^2^\l^3^/sin(2\q)]^-1/4^
_refine_ls_extinction_method 'SHELXTL (Sheldrick, 2008b)'
_refine_ls_goodness_of_fit_ref 1.06
_refine_ls_hydrogen_treatment mixed
_refine_ls_matrix_type full
_refine_ls_number_parameters 115
_refine_ls_number_reflns 1386
_refine_ls_number_restraints 0
_refine_ls_restrained_S_all 1.06
_refine_ls_R_factor_all 0.031
_refine_ls_R_factor_gt 0.031
_refine_ls_shift/su_max 0.00
_refine_ls_shift/su_mean 0.00
_refine_ls_structure_factor_coef Fsqd
_refine_ls_weighting_details 'calc w=1/[\s^2^(Fo^2^)+(0.0497P)^2^+0.2254P] where P=(Fo^2^+2Fc^2^)/3'
_refine_ls_weighting_scheme calc
_refine_ls_wR_factor_gt 0.084
_refine_ls_wR_factor_ref 0.085
_reflns_number_gt 1351
_reflns_number_total 1386
_reflns_threshold_expression I>2\s(I)
_cod_data_source_file lh5054.cif
_cod_data_source_block I
_cod_original_sg_symbol_H-M 'P 21/c'
_cod_database_code 2226577
_cod_database_fobs_code 2226577

loop_
_symmetry_equiv_pos_as_xyz
'x, y, z'
'-x, y+1/2, -z+1/2'
'-x, -y, -z'
'x, -y-1/2, z-1/2'

loop_
_atom_site_type_symbol
_atom_site_label
_atom_site_fract_x
_atom_site_fract_y
_atom_site_fract_z
_atom_site_U_iso_or_equiv
_atom_site_adp_type
_atom_site_calc_flag
_atom_site_refinement_flags
_atom_site_occupancy
_atom_site_disorder_assembly
_atom_site_disorder_group
O O1 0.7469(3) 0.37754(6) 0.50800(7) 0.0258(3) Uani d . 1 . .
C C1 0.1930(4) 0.17156(8) 0.35852(10) 0.0167(3) Uani d . 1 . .
O O2 0.2316(3) 0.09082(6) 0.51488(7) 0.0272(3) Uani d . 1 . .
C C2 0.3766(3) 0.23971(8) 0.41031(10) 0.0166(3) Uani d . 1 . .
H H2 0.4582 0.2359 0.4832 0.020 Uiso calc R 1 . .
O O3 -0.0709(3) 0.03570(6) 0.36893(7) 0.0249(3) Uani d . 1 . .
H H3 -0.127(5) -0.0066(12) 0.4144(14) 0.037 Uiso d . 1 . .
C C3 0.4409(3) 0.31325(8) 0.35589(10) 0.0161(3) Uani d . 1 . .
C C4 0.3245(4) 0.31730(8) 0.24841(10) 0.0187(3) Uani d . 1 . .
H H4 0.3691 0.3671 0.2104 0.022 Uiso calc R 1 . .
C C5 0.1437(4) 0.24901(9) 0.19657(10) 0.0193(3) Uani d . 1 . .
H H5 0.0667 0.2524 0.1234 0.023 Uiso calc R 1 . .
C C6 0.0753(4) 0.17637(8) 0.25067(10) 0.0176(3) Uani d . 1 . .
H H6 -0.0505 0.1300 0.2152 0.021 Uiso calc R 1 . .
C C7 0.1179(4) 0.09528(8) 0.41951(11) 0.0187(3) Uani d . 1 . .
C C8 0.6344(4) 0.38585(8) 0.41580(11) 0.0178(3) Uani d . 1 . .
C C9 0.6809(4) 0.46813(8) 0.35915(10) 0.0215(3) Uani d . 1 . .
H H9A 0.8271 0.5075 0.4062 0.032 Uiso calc R 1 . .
H H9B 0.4487 0.4941 0.3364 0.032 Uiso calc R 1 . .
H H9C 0.7972 0.4564 0.2980 0.032 Uiso calc R 1 . .

loop_
_atom_site_aniso_label
_atom_site_aniso_U_11
_atom_site_aniso_U_22
_atom_site_aniso_U_33
_atom_site_aniso_U_12
_atom_site_aniso_U_13
_atom_site_aniso_U_23
O1 0.0343(6) 0.0221(5) 0.0188(5) -0.0065(5) -0.0033(5) 0.0005(4)
C1 0.0180(6) 0.0156(7) 0.0169(7) 0.0015(5) 0.0044(6) -0.0002(5)
O2 0.0430(7) 0.0222(5) 0.0149(5) -0.0086(5) -0.0009(5) 0.0019(4)
C2 0.0175(6) 0.0192(6) 0.0131(6) 0.0018(5) 0.0026(5) -0.0007(5)
O3 0.0356(6) 0.0180(5) 0.0199(5) -0.0088(5) 0.0001(5) -0.0002(4)
C3 0.0151(6) 0.0159(6) 0.0174(6) 0.0019(5) 0.0026(5) -0.0004(5)
C4 0.0198(7) 0.0168(6) 0.0195(7) 0.0005(5) 0.0029(6) 0.0029(5)
C5 0.0210(7) 0.0228(7) 0.0134(6) 0.0014(6) 0.0005(6) -0.0003(5)
C6 0.0177(7) 0.0176(6) 0.0172(7) -0.0011(5) 0.0013(6) -0.0033(5)
C7 0.0218(7) 0.0164(6) 0.0180(7) -0.0007(5) 0.0031(6) -0.0021(5)
C8 0.0166(6) 0.0178(7) 0.0190(7) 0.0015(5) 0.0026(6) -0.0011(5)
C9 0.0230(7) 0.0166(7) 0.0241(7) -0.0033(6) 0.0012(6) 0.0007(5)

loop_
_atom_type_symbol
_atom_type_description
_atom_type_scat_dispersion_real
_atom_type_scat_dispersion_imag
_atom_type_scat_source
C C 0.0181 0.0091 'International Tables Vol C Tables 4.2.6.8 and 6.1.1.4'
H H 0.0000 0.0000 'International Tables Vol C Tables 4.2.6.8 and 6.1.1.4'
O O 0.0492 0.0322 'International Tables Vol C Tables 4.2.6.8 and 6.1.1.4'

loop_
_geom_angle_atom_site_label_1
_geom_angle_atom_site_label_2
_geom_angle_atom_site_label_3
_geom_angle_site_symmetry_1
_geom_angle_site_symmetry_3
_geom_angle
_geom_angle_publ_flag
C2 C1 C6 . . 120.11(12) ?
C2 C1 C7 . . 118.98(11) ?
C6 C1 C7 . . 120.89(12) ?
C3 C2 C1 . . 120.34(12) ?
C3 C2 H2 . . 119.8 ?
C1 C2 H2 . . 119.8 ?
C7 O3 H3 . . 110.9(12) ?
C2 C3 C4 . . 119.16(12) ?
C2 C3 C8 . . 118.33(11) ?
C4 C3 C8 . . 122.51(12) ?
C5 C4 C3 . . 120.50(12) ?
C5 C4 H4 . . 119.8 ?
C3 C4 H4 . . 119.8 ?
C6 C5 C4 . . 120.46(12) ?
C6 C5 H5 . . 119.8 ?
C4 C5 H5 . . 119.8 ?
C5 C6 C1 . . 119.43(12) ?
C5 C6 H6 . . 120.3 ?
C1 C6 H6 . . 120.3 ?
O2 C7 O3 . . 123.04(12) ?
O2 C7 C1 . . 120.31(12) ?
O3 C7 C1 . . 116.64(12) ?
O1 C8 C9 . . 121.32(12) ?
O1 C8 C3 . . 120.02(12) ?
C9 C8 C3 . . 118.66(11) ?
C8 C9 H9A . . 109.5 ?
C8 C9 H9B . . 109.5 ?
H9A C9 H9B . . 109.5 ?
C8 C9 H9C . . 109.5 ?
H9A C9 H9C . . 109.5 ?
H9B C9 H9C . . 109.5 ?

loop_
_geom_bond_atom_site_label_1
_geom_bond_atom_site_label_2
_geom_bond_site_symmetry_2
_geom_bond_distance
_geom_bond_publ_flag
O1 C8 . 1.2128(17) ?
C1 C2 . 1.3922(19) ?
C1 C6 . 1.4022(18) ?
C1 C7 . 1.4818(18) ?
O2 C7 . 1.2471(17) ?
C2 C3 . 1.3896(19) ?
C2 H2 . 0.9500 ?
O3 C7 . 1.2952(17) ?
O3 H3 . 0.931(19) ?
C3 C4 . 1.3963(19) ?
C3 C8 . 1.5057(18) ?
C4 C5 . 1.3897(19) ?
C4 H4 . 0.9500 ?
C5 C6 . 1.3797(19) ?
C5 H5 . 0.9500 ?
C6 H6 . 0.9500 ?
C8 C9 . 1.5047(18) ?
C9 H9A . 0.9800 ?
C9 H9B . 0.9800 ?
C9 H9C . 0.9800 ?

loop_
_geom_hbond_atom_site_label_D
_geom_hbond_atom_site_label_H
_geom_hbond_atom_site_label_A
_geom_hbond_site_symmetry_A
_geom_hbond_distance_DH
_geom_hbond_distance_HA
_geom_hbond_distance_DA
_geom_hbond_angle_DHA
_geom_hbond_publ_flag
O3 H3 O2 3_556 0.931(19) 1.69(2) 2.6124(13) 173.4(17) yes
C9 H9A O1 3_766 0.98 2.57 3.5283(17) 167 yes
C4 H4 O2 4_565 0.95 2.59 3.3153(16) 133 yes

loop_
_geom_torsion_atom_site_label_1
_geom_torsion_atom_site_label_2
_geom_torsion_atom_site_label_3
_geom_torsion_atom_site_label_4
_geom_torsion_site_symmetry_1
_geom_torsion_site_symmetry_2
_geom_torsion_site_symmetry_3
_geom_torsion_site_symmetry_4
_geom_torsion
_geom_torsion_publ_flag
C6 C1 C2 C3 . . . . 0.7(2) ?
C7 C1 C2 C3 . . . . -177.89(12) ?
C1 C2 C3 C4 . . . . -1.1(2) ?
C1 C2 C3 C8 . . . . 178.83(12) ?
C2 C3 C4 C5 . . . . 0.6(2) ?
C8 C3 C4 C5 . . . . -179.34(13) ?
C3 C4 C5 C6 . . . . 0.3(2) ?
C4 C5 C6 C1 . . . . -0.7(2) ?
C2 C1 C6 C5 . . . . 0.1(2) ?
C7 C1 C6 C5 . . . . 178.73(12) ?
C2 C1 C7 O2 . . . . -3.2(2) ?
C6 C1 C7 O2 . . . . 178.21(13) ?
C2 C1 C7 O3 . . . . 176.16(12) ?
C6 C1 C7 O3 . . . . -2.4(2) ?
C2 C3 C8 O1 . . . . 4.06(19) ?
C4 C3 C8 O1 . . . . -176.04(14) ?
C2 C3 C8 C9 . . . . -175.43(12) ?
C4 C3 C8 C9 . . . . 4.47(19) ?

loop_
_cod_related_entry_id
_cod_related_entry_database
_cod_related_entry_code
1 ChemSpider 191058
